data_7217470
loop_
_publ_author_name
'Singh, Namita'
'Anantharaman, Ganapathi'

_publ_section_title
;
 Structural diversity and luminescence properties of coordination polymers
 based on mixed ligands, 2,5-bis(imidazol-1-yl)thiophene (thim2) and
 aromatic multicarboxylates
;
_journal_issue 34
_journal_name_full CrystEngComm
_journal_page_first 7914
_journal_paper_doi 10.1039/C4CE00927D
_journal_volume 16
_journal_year 2014
_chemical_formula_moiety 'C36 H26 Mn2 N8 O9 S2'
_chemical_formula_sum 'C36 H26 Mn2 N8 O9 S2'
_chemical_formula_weight 888.65
_chemical_name_common 'Coordination polymer'
_chemical_name_systematic
;
 ?
;
_space_group_IT_number 2
_symmetry_cell_setting triclinic
_symmetry_space_group_name_Hall '-P 1'
_symmetry_space_group_name_H-M 'P -1'
_atom_sites_solution_hydrogens geom
_atom_sites_solution_primary direct
_atom_sites_solution_secondary difmap
_audit_creation_method SHELXL-97
_cell_angle_alpha 80.514(5)
_cell_angle_beta 85.412(3)
_cell_angle_gamma 82.853(5)
_cell_formula_units_Z 2
_cell_length_a 9.611(4)
_cell_length_b 10.082(5)
_cell_length_c 18.355(5)
_cell_measurement_reflns_used 2977
_cell_measurement_temperature 100(2)
_cell_measurement_theta_max 28.18
_cell_measurement_theta_min 2.19
_cell_volume 1737.4(12)
_computing_cell_refinement 'Bruker SMART'
_computing_data_collection 'Bruker SMART'
_computing_data_reduction 'Bruker SAINT'
_computing_structure_refinement 'SHELXL-97 (Sheldrick, 1997)'
_computing_structure_solution 'SHELXS-97 (Sheldrick, 1990)'
_diffrn_ambient_temperature 100(2)
_diffrn_measured_fraction_theta_full 0.972
_diffrn_measured_fraction_theta_max 0.972
_diffrn_measurement_device_type 'CCD area detector'
_diffrn_measurement_method 'phi and omega scans'
_diffrn_radiation_monochromator graphite
_diffrn_radiation_source 'fine-focus sealed tube'
_diffrn_radiation_type MoK\a
_diffrn_radiation_wavelength 0.71069
_diffrn_reflns_av_R_equivalents 0.0284
_diffrn_reflns_av_sigmaI/netI 0.0634
_diffrn_reflns_limit_h_max 11
_diffrn_reflns_limit_h_min -9
_diffrn_reflns_limit_k_max 12
_diffrn_reflns_limit_k_min -12
_diffrn_reflns_limit_l_max 22
_diffrn_reflns_limit_l_min -21
_diffrn_reflns_number 9614
_diffrn_reflns_theta_full 25.99
_diffrn_reflns_theta_max 25.99
_diffrn_reflns_theta_min 2.14
_exptl_absorpt_coefficient_mu 0.919
_exptl_absorpt_correction_T_max 0.9555
_exptl_absorpt_correction_T_min 0.9301
_exptl_absorpt_correction_type empirical
_exptl_absorpt_process_details sadabs
_exptl_crystal_colour colourless
_exptl_crystal_density_diffrn 1.699
_exptl_crystal_density_method 'not measured'
_exptl_crystal_description block
_exptl_crystal_F_000 904
_exptl_crystal_size_max 0.08
_exptl_crystal_size_mid 0.07
_exptl_crystal_size_min 0.05
_refine_diff_density_max 0.826
_refine_diff_density_min -0.597
_refine_diff_density_rms 0.114
_refine_ls_extinction_method none
_refine_ls_goodness_of_fit_ref 1.072
_refine_ls_hydrogen_treatment mixed
_refine_ls_matrix_type full
_refine_ls_number_parameters 519
_refine_ls_number_reflns 6643
_refine_ls_number_restraints 1
_refine_ls_restrained_S_all 1.072
_refine_ls_R_factor_all 0.0751
_refine_ls_R_factor_gt 0.0529
_refine_ls_shift/su_max 0.000
_refine_ls_shift/su_mean 0.000
_refine_ls_structure_factor_coef Fsqd
_refine_ls_weighting_details 'calc w=1/[\s^2^(Fo^2^)+(0.0726P)^2^+0.4537P] where P=(Fo^2^+2Fc^2^)/3'
_refine_ls_weighting_scheme calc
_refine_ls_wR_factor_gt 0.1219
_refine_ls_wR_factor_ref 0.1419
_reflns_number_gt 5087
_reflns_number_total 6643
_reflns_threshold_expression >2sigma(I)
_cod_duplicate_entry 7216775
_cod_data_source_file c4ce00927d2.cif
_cod_data_source_block 16junam
_cod_depositor_comments
;
The following automatic conversions were performed:

'_symmetry_cell_setting' value 'Triclinic' changed to 'triclinic'
according to
/usr/data/users/saulius/crontab/automatic-downloads/current/RSC/lib/dictionaries/cif_core.dic
dictionary named 'cif_core.dic' version 2.4.2 from 2011-04-26.

Automatic conversion script
Id: cif_fix_values 2281 2013-09-26 08:29:07Z andrius 
;
_cod_original_sg_symbol_H-M P-1
_cod_database_code 7217470

loop_
_symmetry_equiv_pos_as_xyz
'x, y, z'
'-x, -y, -z'

loop_
_atom_site_label
_atom_site_type_symbol
_atom_site_fract_x
_atom_site_fract_y
_atom_site_fract_z
_atom_site_U_iso_or_equiv
_atom_site_adp_type
_atom_site_occupancy
_atom_site_symmetry_multiplicity
_atom_site_calc_flag
_atom_site_refinement_flags
Mn1 Mn 0.55258(6) 0.07535(6) 0.31990(3) 0.01698(16) Uani 1 1 d .
Mn2 Mn 0.44865(6) 0.51399(5) 0.20598(3) 0.01544(16) Uani 1 1 d .
S1 S 0.99438(10) 0.24070(10) 0.02412(6) 0.0200(2) Uani 1 1 d .
S2 S -0.00463(10) 0.26997(10) 0.49596(5) 0.0186(2) Uani 1 1 d .
O1 O 0.4444(3) 0.1558(3) 0.22294(15) 0.0196(6) Uani 1 1 d .
O2 O 0.4546(3) 0.3504(2) 0.14619(15) 0.0196(6) Uani 1 1 d .
O3 O 0.7607(3) 0.1790(3) -0.14657(15) 0.0253(7) Uani 1 1 d .
O4 O 0.6455(3) 0.3646(3) -0.10881(15) 0.0200(6) Uani 1 1 d .
O5 O 0.5750(3) 0.2208(3) 0.38929(16) 0.0233(6) Uani 1 1 d .
O6 O 0.5721(3) 0.3803(3) 0.29076(15) 0.0220(6) Uani 1 1 d .
O7 O 0.5866(3) 0.8481(3) 0.31348(15) 0.0202(6) Uani 1 1 d .
O8 O 0.6474(3) 0.9112(3) 0.41460(15) 0.0225(6) Uani 1 1 d .
O9W O 0.4208(3) 0.7078(3) 0.24898(17) 0.0235(6) Uani 1 1 d D
H1B H 0.3675 0.7627 0.2233 0.035 Uiso 1 1 calc R
N1 N 0.7572(3) 0.0801(3) 0.25258(18) 0.0171(7) Uani 1 1 d .
N2 N 0.9234(3) 0.1464(3) 0.16866(18) 0.0187(7) Uani 1 1 d .
N3 N 1.1740(3) 0.3928(3) -0.06429(18) 0.0178(7) Uani 1 1 d .
N4 N 1.3340(4) 0.4470(3) -0.15484(19) 0.0214(8) Uani 1 1 d .
N5 N 0.2491(3) 0.4796(3) 0.27612(18) 0.0193(7) Uani 1 1 d .
N6 N 0.0950(3) 0.3857(3) 0.35833(17) 0.0167(7) Uani 1 1 d .
C1 C 0.8058(4) 0.1842(4) 0.2088(2) 0.0187(8) Uani 1 1 d .
H1 H 0.7639 0.2730 0.2061 0.022 Uiso 1 1 calc R
C2 C 0.8500(4) -0.0312(4) 0.2390(2) 0.0218(9) Uani 1 1 d .
H2 H 0.8428 -0.1198 0.2618 0.026 Uiso 1 1 calc R
C3 C 0.9532(4) 0.0080(4) 0.1876(2) 0.0227(9) Uani 1 1 d .
H3 H 1.0282 -0.0470 0.1692 0.027 Uiso 1 1 calc R
C4 C 1.0063(4) 0.2319(4) 0.1182(2) 0.0195(8) Uani 1 1 d .
C5 C 1.0999(5) 0.3085(4) 0.1351(2) 0.0246(9) Uani 1 1 d .
H5 H 1.1191 0.3144 0.1832 0.029 Uiso 1 1 calc R
C6 C 1.1662(4) 0.3793(4) 0.0713(2) 0.0242(9) Uani 1 1 d .
H6 H 1.2329 0.4381 0.0725 0.029 Uiso 1 1 calc R
C7 C 1.1210(4) 0.3511(4) 0.0084(2) 0.0185(8) Uani 1 1 d .
C8 C 1.3077(4) 0.4232(4) -0.0826(2) 0.0209(9) Uani 1 1 d .
H8 H 1.3727 0.4267 -0.0483 0.025 Uiso 1 1 calc R
C9 C 1.1118(4) 0.3948(4) -0.1298(2) 0.0240(9) Uani 1 1 d .
H9A H 1.0210 0.3764 -0.1351 0.029 Uiso 1 1 calc R
C10 C 1.2098(4) 0.4292(4) -0.1849(2) 0.0254(9) Uani 1 1 d .
H10 H 1.1963 0.4394 -0.2352 0.030 Uiso 1 1 calc R
C11 C 0.2188(4) 0.3657(4) 0.3182(2) 0.0177(8) Uani 1 1 d .
H11 H 0.2747 0.2832 0.3201 0.021 Uiso 1 1 calc R
C12 C 0.1406(4) 0.5775(4) 0.2900(2) 0.0215(9) Uani 1 1 d .
H12 H 0.1344 0.6679 0.2681 0.026 Uiso 1 1 calc R
C13 C 0.0446(4) 0.5221(4) 0.3405(2) 0.0214(9) Uani 1 1 d .
H13 H -0.0379 0.5661 0.3593 0.026 Uiso 1 1 calc R
C14 C 0.0188(4) 0.2855(4) 0.4005(2) 0.0166(8) Uani 1 1 d .
C15 C -0.0458(4) 0.1953(4) 0.3731(2) 0.0211(9) Uani 1 1 d .
H15 H -0.0427 0.1894 0.3230 0.025 Uiso 1 1 calc R
C16 C -0.1187(4) 0.1105(4) 0.4279(2) 0.0205(9) Uani 1 1 d .
H16 H -0.1677 0.0419 0.4184 0.025 Uiso 1 1 calc R
C17 C -0.1085(4) 0.1413(4) 0.4963(2) 0.0157(8) Uani 1 1 d .
C21 C 0.4793(4) 0.2250(4) 0.1616(2) 0.0170(8) Uani 1 1 d .
C22 C 0.5542(4) 0.1521(4) 0.1017(2) 0.0155(8) Uani 1 1 d .
C23 C 0.5879(4) 0.0120(4) 0.1136(2) 0.0203(9) Uani 1 1 d .
H23 H 0.5628 -0.0384 0.1589 0.024 Uiso 1 1 calc R
C24 C 0.6592(4) -0.0527(4) 0.0576(2) 0.0241(9) Uani 1 1 d .
H24 H 0.6826 -0.1461 0.0658 0.029 Uiso 1 1 calc R
C25 C 0.6952(4) 0.0218(4) -0.0100(2) 0.0214(9) Uani 1 1 d .
H25 H 0.7422 -0.0219 -0.0471 0.026 Uiso 1 1 calc R
C26 C 0.6619(4) 0.1613(4) -0.0229(2) 0.0166(8) Uani 1 1 d .
C27 C 0.5926(4) 0.2261(4) 0.0336(2) 0.0170(8) Uani 1 1 d .
H27 H 0.5718 0.3198 0.0257 0.020 Uiso 1 1 calc R
C28 C 0.6936(4) 0.2414(4) -0.0983(2) 0.0197(9) Uani 1 1 d .
C29 C 0.5889(4) 0.3393(4) 0.3580(2) 0.0199(9) Uani 1 1 d .
C30 C 0.6289(4) 0.4388(4) 0.4044(2) 0.0191(8) Uani 1 1 d .
C31 C 0.6548(4) 0.4026(4) 0.4785(2) 0.0215(9) Uani 1 1 d .
H31 H 0.6543 0.3129 0.5009 0.026 Uiso 1 1 calc R
C32 C 0.6813(4) 0.4992(4) 0.5194(2) 0.0221(9) Uani 1 1 d .
H32 H 0.7028 0.4733 0.5686 0.027 Uiso 1 1 calc R
C33 C 0.6762(4) 0.6358(4) 0.4876(2) 0.0202(9) Uani 1 1 d .
H33 H 0.6918 0.7005 0.5158 0.024 Uiso 1 1 calc R
C34 C 0.6478(4) 0.6735(4) 0.4141(2) 0.0193(8) Uani 1 1 d .
C35 C 0.6271(4) 0.5748(4) 0.3720(2) 0.0189(8) Uani 1 1 d .
H35 H 0.6120 0.5998 0.3219 0.023 Uiso 1 1 calc R
C36 C 0.6271(4) 0.8188(4) 0.3794(2) 0.0188(8) Uani 1 1 d .
H1A H 0.473(5) 0.738(5) 0.273(3) 0.060(19) Uiso 1 1 d D
N7 N -0.1789(3) 0.0851(3) 0.56212(17) 0.0156(7) Uani 1 1 d .
C18 C -0.2938(4) 0.0173(4) 0.5661(2) 0.0204(9) Uani 1 1 d .
H18 H -0.3365 0.0007 0.5253 0.024 Uiso 1 1 calc R
C19 C -0.1486(4) 0.0895(4) 0.6344(2) 0.0196(9) Uani 1 1 d .
H19 H -0.0765 0.1304 0.6495 0.024 Uiso 1 1 calc R
N8 N -0.3367(3) -0.0219(3) 0.63566(18) 0.0188(7) Uani 1 1 d .
C20 C -0.2447(4) 0.0227(4) 0.6781(2) 0.0208(9) Uani 1 1 d .
H20 H -0.2487 0.0085 0.7296 0.025 Uiso 1 1 calc R

loop_
_atom_site_aniso_label
_atom_site_aniso_U_11
_atom_site_aniso_U_22
_atom_site_aniso_U_33
_atom_site_aniso_U_23
_atom_site_aniso_U_13
_atom_site_aniso_U_12
Mn1 0.0169(3) 0.0169(3) 0.0165(3) 0.0003(2) 0.0004(2) -0.0041(2)
Mn2 0.0176(3) 0.0143(3) 0.0145(3) -0.0015(2) 0.0011(2) -0.0043(2)
S1 0.0191(5) 0.0241(5) 0.0175(5) -0.0002(4) -0.0005(4) -0.0091(4)
S2 0.0192(5) 0.0219(5) 0.0160(5) -0.0019(4) -0.0003(4) -0.0093(4)
O1 0.0205(15) 0.0219(14) 0.0155(15) 0.0013(11) 0.0001(11) -0.0057(11)
O2 0.0275(16) 0.0147(14) 0.0170(15) -0.0036(11) -0.0030(12) -0.0014(11)
O3 0.0307(17) 0.0259(15) 0.0159(16) -0.0013(12) 0.0031(12) 0.0047(13)
O4 0.0247(16) 0.0191(14) 0.0154(15) 0.0003(11) -0.0012(11) -0.0035(11)
O5 0.0253(16) 0.0156(14) 0.0300(17) -0.0043(12) -0.0026(12) -0.0046(12)
O6 0.0269(16) 0.0200(14) 0.0193(16) -0.0017(12) -0.0057(12) -0.0025(12)
O7 0.0255(16) 0.0177(14) 0.0184(16) -0.0014(11) -0.0032(12) -0.0071(11)
O8 0.0293(17) 0.0199(14) 0.0210(16) -0.0049(12) -0.0021(12) -0.0104(12)
O9W 0.0268(18) 0.0173(14) 0.0286(18) -0.0065(12) -0.0106(13) -0.0017(12)
N1 0.0178(17) 0.0173(16) 0.0168(18) -0.0016(13) -0.0015(13) -0.0049(13)
N2 0.0174(18) 0.0222(17) 0.0158(18) -0.0003(13) 0.0017(13) -0.0055(14)
N3 0.0178(18) 0.0188(16) 0.0165(18) -0.0003(13) 0.0016(13) -0.0052(13)
N4 0.0221(19) 0.0183(17) 0.023(2) -0.0004(14) 0.0024(14) -0.0042(14)
N5 0.0207(18) 0.0217(17) 0.0168(18) -0.0044(14) -0.0003(14) -0.0066(14)
N6 0.0175(18) 0.0186(16) 0.0145(17) -0.0013(13) 0.0016(13) -0.0074(13)
C1 0.021(2) 0.020(2) 0.015(2) -0.0030(16) -0.0040(16) -0.0028(16)
C2 0.021(2) 0.019(2) 0.025(2) 0.0011(16) -0.0026(17) -0.0043(16)
C3 0.019(2) 0.022(2) 0.026(2) -0.0026(17) -0.0023(17) 0.0010(16)
C4 0.019(2) 0.022(2) 0.017(2) -0.0016(16) 0.0001(16) -0.0030(16)
C5 0.030(2) 0.031(2) 0.013(2) 0.0001(17) -0.0015(17) -0.0113(19)
C6 0.023(2) 0.030(2) 0.022(2) -0.0043(18) 0.0003(17) -0.0117(18)
C7 0.012(2) 0.019(2) 0.023(2) -0.0021(16) 0.0011(16) -0.0033(15)
C8 0.020(2) 0.023(2) 0.020(2) -0.0017(16) 0.0002(17) -0.0050(17)
C9 0.019(2) 0.031(2) 0.022(2) -0.0006(18) -0.0042(17) -0.0074(18)
C10 0.022(2) 0.038(2) 0.017(2) -0.0008(18) -0.0030(17) -0.0073(19)
C11 0.020(2) 0.020(2) 0.014(2) -0.0021(15) -0.0005(16) -0.0054(16)
C12 0.021(2) 0.019(2) 0.025(2) -0.0007(16) -0.0040(17) -0.0044(16)
C13 0.016(2) 0.023(2) 0.027(2) -0.0063(17) -0.0011(17) -0.0031(16)
C14 0.017(2) 0.0168(19) 0.015(2) 0.0000(15) -0.0008(15) -0.0033(15)
C15 0.023(2) 0.024(2) 0.016(2) 0.0011(16) -0.0026(16) -0.0051(17)
C16 0.021(2) 0.022(2) 0.020(2) -0.0035(17) -0.0054(17) -0.0062(17)
C17 0.0127(19) 0.0174(19) 0.017(2) 0.0005(15) -0.0014(15) -0.0048(15)
C21 0.017(2) 0.022(2) 0.014(2) -0.0019(16) -0.0051(15) -0.0053(16)
C22 0.014(2) 0.0165(19) 0.017(2) -0.0020(15) -0.0017(15) -0.0058(15)
C23 0.023(2) 0.021(2) 0.016(2) 0.0029(16) -0.0031(16) -0.0036(16)
C24 0.031(2) 0.016(2) 0.025(2) -0.0010(17) -0.0038(18) -0.0017(17)
C25 0.020(2) 0.023(2) 0.020(2) -0.0051(17) -0.0007(17) 0.0019(17)
C26 0.016(2) 0.021(2) 0.013(2) 0.0005(15) -0.0049(15) -0.0053(16)
C27 0.019(2) 0.0138(18) 0.020(2) -0.0032(15) -0.0070(16) -0.0045(15)
C28 0.019(2) 0.021(2) 0.019(2) -0.0017(16) -0.0042(16) -0.0029(16)
C29 0.021(2) 0.019(2) 0.020(2) -0.0053(16) -0.0011(16) -0.0012(16)
C30 0.018(2) 0.019(2) 0.021(2) -0.0033(16) -0.0007(16) -0.0047(16)
C31 0.022(2) 0.018(2) 0.024(2) -0.0006(16) -0.0007(17) -0.0012(16)
C32 0.021(2) 0.023(2) 0.021(2) 0.0012(17) -0.0060(17) -0.0008(17)
C33 0.017(2) 0.024(2) 0.021(2) -0.0074(17) -0.0002(16) -0.0064(16)
C34 0.015(2) 0.0189(19) 0.025(2) -0.0044(16) -0.0026(16) -0.0047(15)
C35 0.023(2) 0.0168(19) 0.016(2) -0.0001(15) -0.0012(16) -0.0029(16)
C36 0.015(2) 0.0178(19) 0.023(2) -0.0015(16) 0.0031(16) -0.0036(15)
N7 0.0153(17) 0.0163(16) 0.0137(17) 0.0011(12) 0.0016(13) -0.0024(13)
C18 0.018(2) 0.023(2) 0.022(2) -0.0029(17) -0.0024(16) -0.0078(16)
C19 0.023(2) 0.023(2) 0.016(2) -0.0062(16) -0.0026(16) -0.0078(17)
N8 0.0200(18) 0.0203(17) 0.0163(18) -0.0014(13) -0.0013(13) -0.0051(14)
C20 0.024(2) 0.022(2) 0.017(2) -0.0059(16) 0.0002(16) -0.0033(17)

loop_
_atom_type_symbol
_atom_type_description
_atom_type_scat_dispersion_real
_atom_type_scat_dispersion_imag
_atom_type_scat_source
C C 0.0033 0.0016 'International Tables Vol C Tables 4.2.6.8 and 6.1.1.4'
H H 0.0000 0.0000 'International Tables Vol C Tables 4.2.6.8 and 6.1.1.4'
N N 0.0061 0.0033 'International Tables Vol C Tables 4.2.6.8 and 6.1.1.4'
O O 0.0106 0.0060 'International Tables Vol C Tables 4.2.6.8 and 6.1.1.4'
S S 0.1246 0.1234 'International Tables Vol C Tables 4.2.6.8 and 6.1.1.4'
Mn Mn 0.3368 0.7283 'International Tables Vol C Tables 4.2.6.8 and 6.1.1.4'

loop_
_geom_angle_atom_site_label_1
_geom_angle_atom_site_label_2
_geom_angle_atom_site_label_3
_geom_angle
_geom_angle_site_symmetry_1
_geom_angle_site_symmetry_3
O1 Mn1 O5 114.29(11) . .
O1 Mn1 N1 89.65(11) . .
O5 Mn1 N1 100.01(11) . .
O1 Mn1 N8 82.55(11) . 2_556
O5 Mn1 N8 98.37(11) . 2_556
N1 Mn1 N8 161.62(12) . 2_556
O1 Mn1 O7 102.31(10) . 1_545
O5 Mn1 O7 143.12(11) . 1_545
N1 Mn1 O7 84.02(10) . 1_545
N8 Mn1 O7 81.45(11) 2_556 1_545
O1 Mn1 O8 158.10(10) . 1_545
O5 Mn1 O8 86.57(10) . 1_545
N1 Mn1 O8 93.28(11) . 1_545
N8 Mn1 O8 88.06(11) 2_556 1_545
O7 Mn1 O8 56.55(10) 1_545 1_545
O2 Mn2 O4 84.85(11) . 2_665
O2 Mn2 O6 89.34(10) . .
O4 Mn2 O6 170.35(10) 2_665 .
O2 Mn2 O9W 168.48(11) . .
O4 Mn2 O9W 83.65(11) 2_665 .
O6 Mn2 O9W 102.14(11) . .
O2 Mn2 N5 98.11(11) . .
O4 Mn2 N5 98.14(12) 2_665 .
O6 Mn2 N5 90.29(12) . .
O9W Mn2 N5 82.86(12) . .
O2 Mn2 N4 89.14(11) . 2_765
O4 Mn2 N4 89.95(12) 2_665 2_765
O6 Mn2 N4 82.25(12) . 2_765
O9W Mn2 N4 91.55(12) . 2_765
N5 Mn2 N4 169.56(12) . 2_765
C7 S1 C4 89.40(19) . .
C17 S2 C14 89.62(18) . .
C21 O1 Mn1 133.6(3) . .
C21 O2 Mn2 134.9(3) . .
C28 O4 Mn2 129.5(3) . 2_665
C29 O5 Mn1 117.1(3) . .
C29 O6 Mn2 148.0(3) . .
C36 O7 Mn1 92.3(2) . 1_565
C36 O8 Mn1 90.2(2) . 1_565
Mn2 O9W H1B 109.5 . .
Mn2 O9W H1A 129(4) . .
H1B O9W H1A 116.8 . .
C1 N1 C2 104.9(3) . .
C1 N1 Mn1 128.1(3) . .
C2 N1 Mn1 126.3(2) . .
C1 N2 C3 107.2(3) . .
C1 N2 C4 127.2(3) . .
C3 N2 C4 125.5(3) . .
C8 N3 C9 106.9(3) . .
C8 N3 C7 124.3(3) . .
C9 N3 C7 128.4(3) . .
C8 N4 C10 105.1(3) . .
C8 N4 Mn2 121.8(3) . 2_765
C10 N4 Mn2 132.9(3) . 2_765
C11 N5 C12 106.2(3) . .
C11 N5 Mn2 127.1(3) . .
C12 N5 Mn2 126.3(3) . .
C11 N6 C13 107.0(3) . .
C11 N6 C14 127.1(3) . .
C13 N6 C14 125.1(3) . .
N1 C1 N2 112.0(3) . .
N1 C1 H1 124.0 . .
N2 C1 H1 124.0 . .
C3 C2 N1 110.2(3) . .
C3 C2 H2 124.9 . .
N1 C2 H2 124.9 . .
C2 C3 N2 105.7(3) . .
C2 C3 H3 127.1 . .
N2 C3 H3 127.1 . .
C5 C4 N2 126.9(4) . .
C5 C4 S1 113.2(3) . .
N2 C4 S1 119.8(3) . .
C4 C5 C6 112.3(4) . .
C4 C5 H5 123.8 . .
C6 C5 H5 123.8 . .
C7 C6 C5 111.8(4) . .
C7 C6 H6 124.1 . .
C5 C6 H6 124.1 . .
C6 C7 N3 126.9(4) . .
C6 C7 S1 113.2(3) . .
N3 C7 S1 119.6(3) . .
N4 C8 N3 111.9(4) . .
N4 C8 H8 124.0 . .
N3 C8 H8 124.0 . .
C10 C9 N3 106.2(4) . .
C10 C9 H9A 126.9 . .
N3 C9 H9A 126.9 . .
C9 C10 N4 109.9(4) . .
C9 C10 H10 125.0 . .
N4 C10 H10 125.0 . .
N5 C11 N6 110.9(3) . .
N5 C11 H11 124.5 . .
N6 C11 H11 124.5 . .
C13 C12 N5 109.9(3) . .
C13 C12 H12 125.1 . .
N5 C12 H12 125.1 . .
C12 C13 N6 106.0(3) . .
C12 C13 H13 127.0 . .
N6 C13 H13 127.0 . .
C15 C14 N6 125.5(4) . .
C15 C14 S2 112.5(3) . .
N6 C14 S2 122.0(3) . .
C14 C15 C16 113.3(4) . .
C14 C15 H15 123.3 . .
C16 C15 H15 123.3 . .
C17 C16 C15 111.6(4) . .
C17 C16 H16 124.2 . .
C15 C16 H16 124.2 . .
C16 C17 N7 126.2(3) . .
C16 C17 S2 113.0(3) . .
N7 C17 S2 120.7(3) . .
O2 C21 O1 124.8(3) . .
O2 C21 C22 116.7(3) . .
O1 C21 C22 118.5(3) . .
C27 C22 C23 119.3(3) . .
C27 C22 C21 119.5(3) . .
C23 C22 C21 121.2(3) . .
C22 C23 C24 120.0(4) . .
C22 C23 H23 120.0 . .
C24 C23 H23 120.0 . .
C25 C24 C23 120.1(4) . .
C25 C24 H24 120.0 . .
C23 C24 H24 120.0 . .
C24 C25 C26 120.7(4) . .
C24 C25 H25 119.7 . .
C26 C25 H25 119.7 . .
C25 C26 C27 119.2(4) . .
C25 C26 C28 120.5(3) . .
C27 C26 C28 120.3(3) . .
C22 C27 C26 120.8(3) . .
C22 C27 H27 119.6 . .
C26 C27 H27 119.6 . .
O4 C28 O3 125.1(4) . .
O4 C28 C26 117.1(3) . .
O3 C28 C26 117.8(3) . .
O6 C29 O5 123.9(4) . .
O6 C29 C30 118.0(3) . .
O5 C29 C30 118.1(4) . .
C31 C30 C35 119.0(4) . .
C31 C30 C29 122.7(4) . .
C35 C30 C29 118.1(4) . .
C32 C31 C30 120.3(4) . .
C32 C31 H31 119.9 . .
C30 C31 H31 119.9 . .
C31 C32 C33 120.7(4) . .
C31 C32 H32 119.6 . .
C33 C32 H32 119.6 . .
C34 C33 C32 119.5(4) . .
C34 C33 H33 120.3 . .
C32 C33 H33 120.3 . .
C33 C34 C35 119.7(4) . .
C33 C34 C36 121.6(4) . .
C35 C34 C36 118.5(4) . .
C34 C35 C30 120.7(4) . .
C34 C35 H35 119.6 . .
C30 C35 H35 119.6 . .
O8 C36 O7 120.4(4) . .
O8 C36 C34 120.9(4) . .
O7 C36 C34 118.8(3) . .
C18 N7 C19 107.0(3) . .
C18 N7 C17 125.3(3) . .
C19 N7 C17 127.8(3) . .
N8 C18 N7 111.0(4) . .
N8 C18 H18 124.5 . .
N7 C18 H18 124.5 . .
C20 C19 N7 106.0(3) . .
C20 C19 H19 127.0 . .
N7 C19 H19 127.0 . .
C18 N8 C20 105.7(3) . .
C18 N8 Mn1 127.8(3) . 2_556
C20 N8 Mn1 122.8(3) . 2_556
C19 C20 N8 110.4(4) . .
C19 C20 H20 124.8 . .
N8 C20 H20 124.8 . .

loop_
_geom_bond_atom_site_label_1
_geom_bond_atom_site_label_2
_geom_bond_distance
_geom_bond_site_symmetry_2
Mn1 O1 2.125(3) .
Mn1 O5 2.135(3) .
Mn1 N1 2.238(3) .
Mn1 N8 2.263(3) 2_556
Mn1 O7 2.295(3) 1_545
Mn1 O8 2.350(3) 1_545
Mn2 O2 2.119(3) .
Mn2 O4 2.182(3) 2_665
Mn2 O6 2.203(3) .
Mn2 O9W 2.204(3) .
Mn2 N5 2.254(3) .
Mn2 N4 2.273(3) 2_765
S1 C7 1.726(4) .
S1 C4 1.726(4) .
S2 C17 1.731(4) .
S2 C14 1.731(4) .
O1 C21 1.268(4) .
O2 C21 1.246(5) .
O3 C28 1.260(5) .
O4 C28 1.259(5) .
O4 Mn2 2.182(3) 2_665
O5 C29 1.256(5) .
O6 C29 1.252(5) .
O7 C36 1.277(5) .
O7 Mn1 2.295(3) 1_565
O8 C36 1.260(5) .
O8 Mn1 2.350(3) 1_565
O9W H1B 0.8200 .
O9W H1A 0.81(2) .
N1 C1 1.323(5) .
N1 C2 1.387(5) .
N2 C1 1.349(5) .
N2 C3 1.381(5) .
N2 C4 1.423(5) .
N3 C8 1.362(5) .
N3 C9 1.381(5) .
N3 C7 1.406(5) .
N4 C8 1.317(5) .
N4 C10 1.397(5) .
N4 Mn2 2.273(3) 2_765
N5 C11 1.325(5) .
N5 C12 1.382(5) .
N6 C11 1.359(5) .
N6 C13 1.394(5) .
N6 C14 1.412(5) .
C1 H1 0.9300 .
C2 C3 1.362(6) .
C2 H2 0.9300 .
C3 H3 0.9300 .
C4 C5 1.342(6) .
C5 C6 1.417(5) .
C5 H5 0.9300 .
C6 C7 1.349(6) .
C6 H6 0.9300 .
C8 H8 0.9300 .
C9 C10 1.359(6) .
C9 H9A 0.9300 .
C10 H10 0.9300 .
C11 H11 0.9300 .
C12 C13 1.357(6) .
C12 H12 0.9300 .
C13 H13 0.9300 .
C14 C15 1.345(5) .
C15 C16 1.410(5) .
C15 H15 0.9300 .
C16 C17 1.356(5) .
C16 H16 0.9300 .
C17 N7 1.406(5) .
C21 C22 1.508(5) .
C22 C27 1.394(5) .
C22 C23 1.394(5) .
C23 C24 1.396(6) .
C23 H23 0.9300 .
C24 C25 1.383(6) .
C24 H24 0.9300 .
C25 C26 1.388(5) .
C25 H25 0.9300 .
C26 C27 1.396(5) .
C26 C28 1.513(5) .
C27 H27 0.9300 .
C29 C30 1.519(5) .
C30 C31 1.384(6) .
C30 C35 1.401(5) .
C31 C32 1.382(6) .
C31 H31 0.9300 .
C32 C33 1.400(6) .
C32 H32 0.9300 .
C33 C34 1.379(6) .
C33 H33 0.9300 .
C34 C35 1.397(5) .
C34 C36 1.494(5) .
C35 H35 0.9300 .
N7 C18 1.361(5) .
N7 C19 1.390(5) .
C18 N8 1.322(5) .
C18 H18 0.9300 .
C19 C20 1.345(5) .
C19 H19 0.9300 .
N8 C20 1.385(5) .
N8 Mn1 2.263(3) 2_556
C20 H20 0.9300 .

loop_
_geom_torsion_atom_site_label_1
_geom_torsion_atom_site_label_2
_geom_torsion_atom_site_label_3
_geom_torsion_atom_site_label_4
_geom_torsion
_geom_torsion_site_symmetry_1
_geom_torsion_site_symmetry_4
O5 Mn1 O1 C21 77.1(3) . .
N1 Mn1 O1 C21 -23.7(3) . .
N8 Mn1 O1 C21 173.0(3) 2_556 .
O7 Mn1 O1 C21 -107.5(3) 1_545 .
O8 Mn1 O1 C21 -121.6(4) 1_545 .
O4 Mn2 O2 C21 -169.3(4) 2_665 .
O6 Mn2 O2 C21 18.4(4) . .
O9W Mn2 O2 C21 -165.8(5) . .
N5 Mn2 O2 C21 -71.8(4) . .
N4 Mn2 O2 C21 100.7(4) 2_765 .
O1 Mn1 O5 C29 -33.2(3) . .
N1 Mn1 O5 C29 61.0(3) . .
N8 Mn1 O5 C29 -118.7(3) 2_556 .
O7 Mn1 O5 C29 154.4(3) 1_545 .
O8 Mn1 O5 C29 153.7(3) 1_545 .
O2 Mn2 O6 C29 -135.0(5) . .
O4 Mn2 O6 C29 172.1(6) 2_665 .
O9W Mn2 O6 C29 45.9(5) . .
N5 Mn2 O6 C29 -36.9(5) . .
N4 Mn2 O6 C29 135.8(5) 2_765 .
O1 Mn1 N1 C1 54.6(3) . .
O5 Mn1 N1 C1 -60.0(3) . .
N8 Mn1 N1 C1 119.2(4) 2_556 .
O7 Mn1 N1 C1 157.1(3) 1_545 .
O8 Mn1 N1 C1 -147.1(3) 1_545 .
O1 Mn1 N1 C2 -114.4(3) . .
O5 Mn1 N1 C2 131.0(3) . .
N8 Mn1 N1 C2 -49.8(5) 2_556 .
O7 Mn1 N1 C2 -12.0(3) 1_545 .
O8 Mn1 N1 C2 43.9(3) 1_545 .
O2 Mn2 N5 C11 52.6(3) . .
O4 Mn2 N5 C11 138.5(3) 2_665 .
O6 Mn2 N5 C11 -36.8(3) . .
O9W Mn2 N5 C11 -139.0(3) . .
N4 Mn2 N5 C11 -81.0(7) 2_765 .
O2 Mn2 N5 C12 -135.2(3) . .
O4 Mn2 N5 C12 -49.3(3) 2_665 .
O6 Mn2 N5 C12 135.4(3) . .
O9W Mn2 N5 C12 33.2(3) . .
N4 Mn2 N5 C12 91.2(7) 2_765 .
C2 N1 C1 N2 -0.2(4) . .
Mn1 N1 C1 N2 -171.0(2) . .
C3 N2 C1 N1 0.0(5) . .
C4 N2 C1 N1 -177.6(4) . .
C1 N1 C2 C3 0.3(4) . .
Mn1 N1 C2 C3 171.4(3) . .
N1 C2 C3 N2 -0.3(5) . .
C1 N2 C3 C2 0.2(4) . .
C4 N2 C3 C2 177.8(4) . .
C1 N2 C4 C5 78.2(6) . .
C3 N2 C4 C5 -99.0(5) . .
C1 N2 C4 S1 -103.5(4) . .
C3 N2 C4 S1 79.3(5) . .
C7 S1 C4 C5 0.2(3) . .
C7 S1 C4 N2 -178.3(3) . .
N2 C4 C5 C6 178.8(4) . .
S1 C4 C5 C6 0.4(5) . .
C4 C5 C6 C7 -1.0(5) . .
C5 C6 C7 N3 -173.3(4) . .
C5 C6 C7 S1 1.2(5) . .
C8 N3 C7 C6 26.0(6) . .
C9 N3 C7 C6 -162.8(4) . .
C8 N3 C7 S1 -148.2(3) . .
C9 N3 C7 S1 23.0(5) . .
C4 S1 C7 C6 -0.8(3) . .
C4 S1 C7 N3 174.1(3) . .
C10 N4 C8 N3 -0.7(4) . .
Mn2 N4 C8 N3 -175.5(2) 2_765 .
C9 N3 C8 N4 1.3(4) . .
C7 N3 C8 N4 174.0(3) . .
C8 N3 C9 C10 -1.2(4) . .
C7 N3 C9 C10 -173.6(4) . .
N3 C9 C10 N4 0.8(5) . .
C8 N4 C10 C9 -0.1(5) . .
Mn2 N4 C10 C9 173.8(3) 2_765 .
C12 N5 C11 N6 0.4(4) . .
Mn2 N5 C11 N6 173.9(2) . .
C13 N6 C11 N5 -0.4(4) . .
C14 N6 C11 N5 169.9(4) . .
C11 N5 C12 C13 -0.2(5) . .
Mn2 N5 C12 C13 -173.7(3) . .
N5 C12 C13 N6 -0.1(5) . .
C11 N6 C13 C12 0.3(4) . .
C14 N6 C13 C12 -170.2(4) . .
C11 N6 C14 C15 -67.6(6) . .
C13 N6 C14 C15 101.0(5) . .
C11 N6 C14 S2 114.2(4) . .
C13 N6 C14 S2 -77.2(5) . .
C17 S2 C14 C15 -1.7(3) . .
C17 S2 C14 N6 176.8(3) . .
N6 C14 C15 C16 -177.7(4) . .
S2 C14 C15 C16 0.8(4) . .
C14 C15 C16 C17 1.0(5) . .
C15 C16 C17 N7 173.9(4) . .
C15 C16 C17 S2 -2.3(4) . .
C14 S2 C17 C16 2.3(3) . .
C14 S2 C17 N7 -174.1(3) . .
Mn2 O2 C21 O1 35.9(6) . .
Mn2 O2 C21 C22 -145.0(3) . .
Mn1 O1 C21 O2 -97.1(4) . .
Mn1 O1 C21 C22 83.9(4) . .
O2 C21 C22 C27 0.4(5) . .
O1 C21 C22 C27 179.5(3) . .
O2 C21 C22 C23 179.3(4) . .
O1 C21 C22 C23 -1.5(6) . .
C27 C22 C23 C24 -0.1(6) . .
C21 C22 C23 C24 -179.0(4) . .
C22 C23 C24 C25 -0.7(6) . .
C23 C24 C25 C26 0.4(6) . .
C24 C25 C26 C27 0.7(6) . .
C24 C25 C26 C28 -176.3(4) . .
C23 C22 C27 C26 1.1(6) . .
C21 C22 C27 C26 -179.9(3) . .
C25 C26 C27 C22 -1.4(6) . .
C28 C26 C27 C22 175.5(4) . .
Mn2 O4 C28 O3 37.4(6) 2_665 .
Mn2 O4 C28 C26 -139.4(3) 2_665 .
C25 C26 C28 O4 171.6(4) . .
C27 C26 C28 O4 -5.3(5) . .
C25 C26 C28 O3 -5.5(6) . .
C27 C26 C28 O3 177.5(4) . .
Mn2 O6 C29 O5 113.6(5) . .
Mn2 O6 C29 C30 -66.5(6) . .
Mn1 O5 C29 O6 9.7(5) . .
Mn1 O5 C29 C30 -170.1(3) . .
O6 C29 C30 C31 -177.6(4) . .
O5 C29 C30 C31 2.2(6) . .
O6 C29 C30 C35 8.1(6) . .
O5 C29 C30 C35 -172.1(4) . .
C35 C30 C31 C32 -1.3(6) . .
C29 C30 C31 C32 -175.5(4) . .
C30 C31 C32 C33 2.9(6) . .
C31 C32 C33 C34 -1.7(6) . .
C32 C33 C34 C35 -1.2(6) . .
C32 C33 C34 C36 173.9(4) . .
C33 C34 C35 C30 2.8(6) . .
C36 C34 C35 C30 -172.4(4) . .
C31 C30 C35 C34 -1.6(6) . .
C29 C30 C35 C34 173.0(4) . .
Mn1 O8 C36 O7 7.6(4) 1_565 .
Mn1 O8 C36 C34 -171.4(3) 1_565 .
Mn1 O7 C36 O8 -7.8(4) 1_565 .
Mn1 O7 C36 C34 171.3(3) 1_565 .
C33 C34 C36 O8 6.4(6) . .
C35 C34 C36 O8 -178.5(4) . .
C33 C34 C36 O7 -172.7(4) . .
C35 C34 C36 O7 2.4(5) . .
C16 C17 N7 C18 -17.6(6) . .
S2 C17 N7 C18 158.2(3) . .
C16 C17 N7 C19 163.9(4) . .
S2 C17 N7 C19 -20.2(5) . .
C19 N7 C18 N8 -0.5(4) . .
C17 N7 C18 N8 -179.3(3) . .
C18 N7 C19 C20 1.0(4) . .
C17 N7 C19 C20 179.7(3) . .
N7 C18 N8 C20 -0.1(4) . .
N7 C18 N8 Mn1 158.4(2) . 2_556
N7 C19 C20 N8 -1.1(4) . .
C18 N8 C20 C19 0.8(4) . .
Mn1 N8 C20 C19 -159.1(3) 2_556 .
